data_7204008
loop_
_publ_author_name
'McManus, Gordon D.'
'Rawson, Jeremy M.'
'Feeder, Neil'
'Palacio, Fernando'
'Oliete, Patricia'

_publ_section_title
;
 Structure and magnetic properties of a sulfur--nitrogen radical,
 methylbenzodithiazolyl
;
_journal_issue 9
_journal_name_full 'Journal of Materials Chemistry'
_journal_page_first 2001
_journal_paper_doi 10.1039/b004992l
_journal_volume 10
_journal_year 2000
_chemical_formula_sum 'C7 H6 N S2'
_chemical_formula_weight 168.25
_chemical_name_systematic
; 

 ? 

;
_space_group_IT_number 61
_symmetry_cell_setting orthorhombic
_symmetry_space_group_name_Hall '-P 2ac 2ab'
_symmetry_space_group_name_H-M 'P b c a'
_atom_sites_solution_hydrogens geom
_atom_sites_solution_primary direct
_atom_sites_solution_secondary difmap
_audit_creation_method SHELXL
_cell_angle_alpha 90.00
_cell_angle_beta 90.00
_cell_angle_gamma 90.00
_cell_formula_units_Z 8
_cell_length_a 16.778(6)
_cell_length_b 14.757(4)
_cell_length_c 5.851(3)
_cell_measurement_reflns_used 25
_cell_measurement_temperature 293(2)
_cell_measurement_theta_max 15.0
_cell_measurement_theta_min 12.5
_cell_volume 1448.7(10)
_computing_structure_refinement 'SHELXL-93 (Sheldrick, 1993)'
_computing_structure_solution 'SHELXS-86 (Sheldrick, 1990)'
_diffrn_ambient_temperature 180(2)
_diffrn_measurement_device 'Rigaku AFC7-R'
_diffrn_measurement_method '\w/2\q scans'
_diffrn_radiation_monochromator graphite
_diffrn_radiation_source 'fine-focus sealed tube'
_diffrn_radiation_type MoK\a
_diffrn_radiation_wavelength 0.71069
_diffrn_reflns_av_R_equivalents 0.0479
_diffrn_reflns_av_sigmaI/netI 0.0694
_diffrn_reflns_limit_h_max 19
_diffrn_reflns_limit_h_min 0
_diffrn_reflns_limit_k_max 17
_diffrn_reflns_limit_k_min -8
_diffrn_reflns_limit_l_max 0
_diffrn_reflns_limit_l_min -6
_diffrn_reflns_number 2065
_diffrn_reflns_theta_max 24.99
_diffrn_reflns_theta_min 2.76
_diffrn_standards_decay_% 0.1
_diffrn_standards_interval_count 200
_diffrn_standards_number 3
_exptl_absorpt_coefficient_mu 0.645
_exptl_absorpt_correction_T_max 1.000
_exptl_absorpt_correction_T_min 0.740
_exptl_absorpt_correction_type psi-scan
_exptl_crystal_colour black
_exptl_crystal_density_diffrn 1.543
_exptl_crystal_description block
_exptl_crystal_F_000 696
_exptl_crystal_size_max 0.30
_exptl_crystal_size_mid 0.25
_exptl_crystal_size_min 0.10
_refine_diff_density_max 0.303
_refine_diff_density_min -0.364
_refine_diff_density_rms 0.087
_refine_ls_extinction_method none
_refine_ls_goodness_of_fit_all 1.029
_refine_ls_goodness_of_fit_obs 1.108
_refine_ls_matrix_type full
_refine_ls_number_parameters 92
_refine_ls_number_reflns 1267
_refine_ls_number_restraints 0
_refine_ls_restrained_S_all 1.031
_refine_ls_restrained_S_obs 1.108
_refine_ls_R_factor_all 0.0823
_refine_ls_R_factor_obs 0.0523
_refine_ls_shift/esd_max -0.095
_refine_ls_shift/esd_mean 0.003
_refine_ls_structure_factor_coef Fsqd
_refine_ls_weighting_details 'w=1/[\s^2^(Fo^2^)+(0.0599P)^2^+0.0000P] where P=(Fo^2^+2Fc^2^)/3'
_refine_ls_weighting_scheme calc
_refine_ls_wR_factor_all 0.1315
_refine_ls_wR_factor_obs 0.1153
_reflns_number_observed 870
_reflns_number_total 1268
_reflns_observed_criterion >2sigma(I)
_cod_data_source_file b004992l.txt
_cod_data_source_block jr9804\jr9804
_cod_depositor_comments
;
The following automatic conversions were performed:
'_symmetry_cell_setting' value 'Orthorhombic' changed to 'orthorhombic'
according to '/home/saulius/struct/CIF-dictionaries/cif_core.dic'
dictionary named 'cif_core.dic' version 2.4.1 from 2010-06-29.

Automatic conversion script
Id: cif_fix_enum 1527 2010-12-29 10:47:43Z saulius 

The following automatic conversions were performed:

'_exptl_absorpt_correction_type' tag value 'Psi-Scans' was replaced
with 'psi-scan' value.

Automatic conversion script
Id: cif_fix_values 1646 2011-03-28 12:23:43Z adriana 

The following automatic conversions were performed:

'_refine_ls_weighting_scheme' value 'calc
w=1/[\s^2^(Fo^2^)+(0.0599P)^2^+0.0000P] where P=(Fo^2^+2Fc^2^)/3' was
changed to 'calc'. New tag '_refine_ls_weighting_details' was
created. The value of the new tag was set to
'w=1/[\s^2^(Fo^2^)+(0.0599P)^2^+0.0000P] where P=(Fo^2^+2Fc^2^)/3'.

Automatic conversion script
Id: cif_fix_values 3143 2015-03-26 13:38:13Z robertas 
;
_cod_original_cell_volume 1448.7(9)
_cod_original_sg_symbol_H-M Pbca
_cod_database_code 7204008

loop_
_symmetry_equiv_pos_as_xyz
'x, y, z'
'x+1/2, -y+1/2, -z'
'-x, y+1/2, -z+1/2'
'-x+1/2, -y, z+1/2'
'-x, -y, -z'
'-x-1/2, y-1/2, z'
'x, -y-1/2, z-1/2'
'x-1/2, y, -z-1/2'

loop_
_atom_site_aniso_label
_atom_site_aniso_U_11
_atom_site_aniso_U_22
_atom_site_aniso_U_33
_atom_site_aniso_U_23
_atom_site_aniso_U_13
_atom_site_aniso_U_12
S1 0.0277(5) 0.0415(7) 0.0296(6) -0.0013(5) -0.0035(4) -0.0041(5)
S2 0.0360(6) 0.0357(6) 0.0336(6) -0.0049(5) 0.0100(5) 0.0020(5)
N1 0.030(2) 0.040(2) 0.043(2) -0.002(2) 0.006(2) 0.003(2)
C1 0.028(2) 0.025(2) 0.018(2) 0.002(2) -0.002(2) 0.001(2)
C2 0.034(2) 0.024(2) 0.021(2) 0.002(2) 0.002(2) -0.001(2)
C3 0.026(2) 0.028(2) 0.028(2) 0.003(2) 0.003(2) 0.001(2)
C4 0.030(2) 0.037(2) 0.031(2) -0.005(2) -0.007(2) -0.002(2)
C5 0.038(2) 0.032(2) 0.024(2) -0.005(2) -0.004(2) -0.005(2)
C6 0.032(2) 0.026(2) 0.020(2) 0.002(2) 0.004(2) 0.003(2)
C7 0.033(2) 0.048(3) 0.039(2) 0.001(2) 0.007(2) 0.003(2)

loop_
_atom_site_label
_atom_site_type_symbol
_atom_site_fract_x
_atom_site_fract_y
_atom_site_fract_z
_atom_site_U_iso_or_equiv
_atom_site_thermal_displace_type
_atom_site_occupancy
_atom_site_calc_flag
_atom_site_refinement_flags
_atom_site_disorder_group
S1 S 0.27723(5) 0.66954(8) 0.0632(2) 0.0330(3) Uani 1 d . .
S2 S 0.26795(6) 0.57446(8) -0.3444(2) 0.0351(3) Uani 1 d . .
N1 N 0.3263(2) 0.6201(2) -0.1475(6) 0.0373(9) Uani 1 d . .
C1 C 0.1798(2) 0.6449(2) -0.0195(6) 0.0238(9) Uani 1 d . .
C2 C 0.1110(2) 0.6668(3) 0.1022(7) 0.0264(9) Uani 1 d . .
H2 H 0.1145(2) 0.6985(3) 0.2393(7) 0.032 Uiso 1 calc R .
C3 C 0.0375(2) 0.6411(3) 0.0168(7) 0.0273(9) Uani 1 d . .
C4 C 0.0336(2) 0.5960(3) -0.1923(7) 0.0326(10) Uani 1 d . .
H4 H -0.0160(2) 0.5806(3) -0.2518(7) 0.039 Uiso 1 calc R .
C5 C 0.1011(2) 0.5739(3) -0.3124(6) 0.0314(10) Uani 1 d . .
H5 H 0.0973(2) 0.5430(3) -0.4506(6) 0.038 Uiso 1 calc R .
C6 C 0.1751(2) 0.5979(3) -0.2259(6) 0.0257(9) Uani 1 d . .
C7 C -0.0382(2) 0.6636(3) 0.1477(8) 0.0401(11) Uani 1 d . .
H7A H -0.0802(5) 0.6237(13) 0.1003(35) 0.060 Uiso 1 calc R .
H7B H -0.0533(9) 0.7252(7) 0.1170(38) 0.060 Uiso 1 calc R .
H7C H -0.0289(5) 0.6563(18) 0.3086(9) 0.060 Uiso 1 calc R .

loop_
_atom_type_symbol
_atom_type_description
_atom_type_scat_dispersion_real
_atom_type_scat_dispersion_imag
_atom_type_scat_source
C C 0.0033 0.0016 'International Tables Vol C Tables 4.2.6.8 and 6.1.1.4'
H H 0.0000 0.0000 'International Tables Vol C Tables 4.2.6.8 and 6.1.1.4'
N N 0.0061 0.0033 'International Tables Vol C Tables 4.2.6.8 and 6.1.1.4'
S S 0.1246 0.1234 'International Tables Vol C Tables 4.2.6.8 and 6.1.1.4'

loop_
_geom_angle_atom_site_label_1
_geom_angle_atom_site_label_2
_geom_angle_atom_site_label_3
_geom_angle
_geom_angle_site_symmetry_1
_geom_angle_site_symmetry_3
_geom_angle_publ_flag
N1 S1 C1 99.7(2) . . ?
N1 S2 C6 99.9(2) . . ?
S1 N1 S2 113.8(2) . . ?
C2 C1 C6 120.7(3) . . ?
C2 C1 S1 125.9(3) . . ?
C6 C1 S1 113.4(3) . . ?
C3 C2 C1 119.3(4) . . ?
C2 C3 C4 119.3(4) . . ?
C2 C3 C7 120.1(4) . . ?
C4 C3 C7 120.5(4) . . ?
C5 C4 C3 121.6(4) . . ?
C4 C5 C6 119.4(4) . . ?
C5 C6 C1 119.6(3) . . ?
C5 C6 S2 127.2(3) . . ?
C1 C6 S2 113.2(3) . . ?

loop_
_geom_bond_atom_site_label_1
_geom_bond_atom_site_label_2
_geom_bond_distance
_geom_bond_site_symmetry_2
_geom_bond_publ_flag
S1 N1 1.653(3) . ?
S1 C1 1.743(4) . ?
S2 N1 1.656(4) . ?
S2 C6 1.740(4) . ?
C1 C2 1.395(5) . ?
C1 C6 1.394(5) . ?
C2 C3 1.384(5) . ?
C3 C4 1.394(6) . ?
C3 C7 1.520(5) . ?
C4 C5 1.373(5) . ?
C5 C6 1.386(5) . ?

loop_
_cod_related_entry_id
_cod_related_entry_database
_cod_related_entry_code
1 ChemSpider 21143439
